data_1504886
loop_
_publ_author_name
'Chen, Wenming'
'Li, Jianjun'
'Fang, Dongmei'
'Feng, Chun'
'Zhang, Chenggang'

_publ_section_title
;
 Copper-catalyzed one-pot multicomponent coupling reaction of phenols,
 amides, and 4-bromphenyl iodide.
;
_journal_issue 20
_journal_name_full 'Organic letters'
_journal_page_first 4565
_journal_page_last 4568
_journal_paper_doi 10.1021/ol801730g
_journal_volume 10
_journal_year 2008
_chemical_formula_sum 'C21 H19 N O3'
_chemical_formula_weight 333.37
_chemical_name_systematic
; 
 ? 
;
_space_group_IT_number 2
_symmetry_cell_setting triclinic
_symmetry_space_group_name_Hall '-P 1'
_symmetry_space_group_name_H-M 'P -1'
_atom_sites_solution_hydrogens geom
_atom_sites_solution_primary direct
_atom_sites_solution_secondary difmap
_audit_creation_method SHELXL-97
_cell_angle_alpha 91.34(3)
_cell_angle_beta 93.22(4)
_cell_angle_gamma 102.61(3)
_cell_formula_units_Z 2
_cell_length_a 6.152(4)
_cell_length_b 11.728(4)
_cell_length_c 12.367(4)
_cell_measurement_reflns_used 22
_cell_measurement_temperature 294(2)
_cell_measurement_theta_max 7.58
_cell_measurement_theta_min 4.38
_cell_volume 868.8(7)
_computing_structure_refinement 'SHELXL-97 (Sheldrick, 1997)'
_computing_structure_solution 'SHELXS-97 (Sheldrick, 1990)'
_diffrn_ambient_temperature 294(2)
_diffrn_measured_fraction_theta_full 0.994
_diffrn_measured_fraction_theta_max 0.994
_diffrn_measurement_device_type CAD4
_diffrn_measurement_method Omega/2-Theta
_diffrn_radiation_monochromator graphite
_diffrn_radiation_source 'fine-focus sealed tube'
_diffrn_radiation_type MoK\a
_diffrn_radiation_wavelength 0.71073
_diffrn_reflns_av_R_equivalents 0.0029
_diffrn_reflns_av_sigmaI/netI 0.0207
_diffrn_reflns_limit_h_max 7
_diffrn_reflns_limit_h_min -7
_diffrn_reflns_limit_k_max 14
_diffrn_reflns_limit_k_min -9
_diffrn_reflns_limit_l_max 14
_diffrn_reflns_limit_l_min -14
_diffrn_reflns_number 3330
_diffrn_reflns_theta_full 25.50
_diffrn_reflns_theta_max 25.50
_diffrn_reflns_theta_min 1.65
_diffrn_standards_decay_% 0.270
_diffrn_standards_interval_count 200
_diffrn_standards_number 3
_exptl_absorpt_coefficient_mu 0.085
_exptl_absorpt_correction_type none
_exptl_crystal_colour colourless
_exptl_crystal_density_diffrn 1.274
_exptl_crystal_density_method 'not measured'
_exptl_crystal_description block
_exptl_crystal_F_000 352
_exptl_crystal_size_max 0.46
_exptl_crystal_size_mid 0.44
_exptl_crystal_size_min 0.40
_refine_diff_density_max 0.158
_refine_diff_density_min -0.172
_refine_diff_density_rms 0.031
_refine_ls_extinction_coef 0.146(8)
_refine_ls_extinction_expression Fc^*^=kFc[1+0.001xFc^2^\l^3^/sin(2\q)]^-1/4^
_refine_ls_extinction_method SHELXL
_refine_ls_goodness_of_fit_ref 1.065
_refine_ls_hydrogen_treatment constr
_refine_ls_matrix_type full
_refine_ls_number_parameters 231
_refine_ls_number_reflns 3221
_refine_ls_number_restraints 0
_refine_ls_restrained_S_all 1.065
_refine_ls_R_factor_all 0.0613
_refine_ls_R_factor_gt 0.0382
_refine_ls_shift/su_max 0.000
_refine_ls_shift/su_mean 0.000
_refine_ls_structure_factor_coef Fsqd
_refine_ls_weighting_details 'w=1/[\s^2^(Fo^2^)+(0.0519P)^2^+0.1540P] where P=(Fo^2^+2Fc^2^)/3'
_refine_ls_weighting_scheme calc
_refine_ls_wR_factor_gt 0.1016
_refine_ls_wR_factor_ref 0.1105
_reflns_number_gt 2360
_reflns_number_total 3221
_reflns_threshold_expression >2sigma(I)
_cod_data_source_file ol801730g_si_002.cif
_cod_data_source_block cd4
_cod_depositor_comments
;
The following automatic conversions were performed:

'_symmetry_cell_setting' value 'Triclinic' changed to 'triclinic'
according to /home/saulius/struct/CIF-dictionaries/cif_core.dic
dictionary named 'cif_core.dic' version 2.4.1 from 2010-06-29.

Automatic conversion script
Id: cif_fix_values 1715 2011-07-08 13:25:40Z adriana 

The following automatic conversions were performed:

'_refine_ls_weighting_scheme' value 'calc
w=1/[\s^2^(Fo^2^)+(0.0519P)^2^+0.1540P] where P=(Fo^2^+2Fc^2^)/3' was
changed to 'calc'. New tag '_refine_ls_weighting_details' was
created. The value of the new tag was set to
'w=1/[\s^2^(Fo^2^)+(0.0519P)^2^+0.1540P] where P=(Fo^2^+2Fc^2^)/3'.

Automatic conversion script
Id: cif_fix_values 3143 2015-03-26 13:38:13Z robertas 
;
_cod_database_code 1504886

loop_
_symmetry_equiv_pos_as_xyz
'x, y, z'
'-x, -y, -z'

loop_
_atom_site_label
_atom_site_type_symbol
_atom_site_fract_x
_atom_site_fract_y
_atom_site_fract_z
_atom_site_U_iso_or_equiv
_atom_site_adp_type
_atom_site_occupancy
_atom_site_calc_flag
_atom_site_refinement_flags
O1 O 0.2092(2) 0.94363(12) 0.60762(10) 0.0662(4) Uani 1 d .
O2 O 0.51220(18) 0.67553(10) 0.98620(8) 0.0459(3) Uani 1 d .
O3 O 0.6857(2) 0.89678(11) 1.05383(11) 0.0704(4) Uani 1 d .
N1 N 0.3602(2) 0.79389(11) 0.55811(9) 0.0408(3) Uani 1 d .
C1 C 0.5944(3) 0.74862(16) 0.41648(14) 0.0554(5) Uani 1 d .
H1 H 0.6867 0.8226 0.4276 0.0711(16) Uiso 1 calc R
C2 C 0.6413(4) 0.67157(18) 0.33951(15) 0.0663(5) Uani 1 d .
H2 H 0.7645 0.6944 0.2985 0.0711(16) Uiso 1 calc R
C3 C 0.5093(4) 0.56273(18) 0.32315(16) 0.0684(6) Uani 1 d .
H3 H 0.5422 0.5111 0.2715 0.0711(16) Uiso 1 calc R
C4 C 0.3291(4) 0.53010(19) 0.3828(2) 0.0851(7) Uani 1 d .
H4 H 0.2384 0.4556 0.3721 0.0711(16) Uiso 1 calc R
C5 C 0.2788(3) 0.60654(17) 0.45956(17) 0.0689(6) Uani 1 d .
H5 H 0.1545 0.5836 0.4999 0.0711(16) Uiso 1 calc R
C6 C 0.4123(3) 0.71600(13) 0.47610(11) 0.0396(4) Uani 1 d .
C7 C 0.2566(3) 0.88298(14) 0.53476(13) 0.0447(4) Uani 1 d .
C8 C 0.2087(3) 0.90418(16) 0.41781(13) 0.0546(5) Uani 1 d .
H8A H 0.1126 0.9585 0.4122 0.096(3) Uiso 1 calc R
H8B H 0.1368 0.8317 0.3809 0.096(3) Uiso 1 calc R
H8C H 0.3461 0.9360 0.3854 0.096(3) Uiso 1 calc R
C9 C 0.4033(3) 0.76746(13) 0.66932(11) 0.0384(4) Uani 1 d .
C10 C 0.2291(3) 0.72175(14) 0.73242(13) 0.0441(4) Uani 1 d .
H10 H 0.0829 0.7098 0.7033 0.0711(16) Uiso 1 calc R
C11 C 0.2702(3) 0.69366(14) 0.83828(12) 0.0436(4) Uani 1 d .
H11 H 0.1520 0.6636 0.8805 0.0711(16) Uiso 1 calc R
C12 C 0.4871(3) 0.71038(12) 0.88111(11) 0.0376(4) Uani 1 d .
C13 C 0.6629(3) 0.75621(14) 0.81921(12) 0.0423(4) Uani 1 d .
H13 H 0.8090 0.7676 0.8483 0.0711(16) Uiso 1 calc R
C14 C 0.6198(3) 0.78512(14) 0.71315(12) 0.0425(4) Uani 1 d .
H14 H 0.7378 0.8166 0.6713 0.0711(16) Uiso 1 calc R
C15 C 0.7233(3) 0.70371(14) 1.03905(11) 0.0421(4) Uani 1 d .
C16 C 0.8323(3) 0.61555(16) 1.05966(13) 0.0518(4) Uani 1 d .
H16 H 0.7684 0.5394 1.0352 0.0711(16) Uiso 1 calc R
C17 C 1.0369(3) 0.6402(2) 1.11669(14) 0.0634(5) Uani 1 d .
H17 H 1.1104 0.5806 1.1318 0.0711(16) Uiso 1 calc R
C18 C 1.1315(3) 0.7526(2) 1.15096(14) 0.0672(6) Uani 1 d .
H18 H 1.2719 0.7694 1.1873 0.0711(16) Uiso 1 calc R
C19 C 1.0205(3) 0.84167(19) 1.13212(14) 0.0639(5) Uani 1 d .
H19 H 1.0856 0.9177 1.1566 0.0711(16) Uiso 1 calc R
C20 C 0.8132(3) 0.81773(15) 1.07697(12) 0.0504(4) Uani 1 d .
C21 C 0.7379(5) 1.00575(18) 1.11185(18) 0.0833(7) Uani 1 d .
H21A H 0.7384 0.9929 1.1882 0.096(3) Uiso 1 calc R
H21B H 0.6282 1.0499 1.0923 0.096(3) Uiso 1 calc R
H21C H 0.8826 1.0484 1.0944 0.096(3) Uiso 1 calc R

loop_
_atom_site_aniso_label
_atom_site_aniso_U_11
_atom_site_aniso_U_22
_atom_site_aniso_U_33
_atom_site_aniso_U_23
_atom_site_aniso_U_13
_atom_site_aniso_U_12
O1 0.0935(10) 0.0698(8) 0.0490(7) -0.0062(6) -0.0018(7) 0.0503(8)
O2 0.0491(6) 0.0528(7) 0.0350(6) 0.0071(5) 0.0012(5) 0.0092(5)
O3 0.0972(11) 0.0494(7) 0.0656(8) -0.0091(6) -0.0224(7) 0.0264(7)
N1 0.0481(8) 0.0448(7) 0.0333(6) -0.0003(5) 0.0003(5) 0.0190(6)
C1 0.0569(11) 0.0533(10) 0.0545(10) -0.0038(8) 0.0127(8) 0.0072(8)
C2 0.0731(13) 0.0751(14) 0.0552(11) -0.0021(10) 0.0236(10) 0.0214(11)
C3 0.0942(15) 0.0640(13) 0.0536(11) -0.0135(9) 0.0099(11) 0.0320(12)
C4 0.0991(17) 0.0550(12) 0.0908(16) -0.0271(11) 0.0214(14) -0.0061(12)
C5 0.0672(13) 0.0595(12) 0.0729(13) -0.0153(10) 0.0236(10) -0.0043(10)
C6 0.0452(9) 0.0416(8) 0.0342(8) 0.0000(6) 0.0001(6) 0.0153(7)
C7 0.0459(9) 0.0484(9) 0.0426(9) -0.0012(7) -0.0018(7) 0.0178(7)
C8 0.0592(11) 0.0634(11) 0.0463(9) 0.0049(8) -0.0047(8) 0.0261(9)
C9 0.0441(9) 0.0395(8) 0.0345(8) -0.0017(6) 0.0008(6) 0.0161(7)
C10 0.0388(8) 0.0499(9) 0.0445(9) 0.0010(7) 0.0000(7) 0.0121(7)
C11 0.0415(9) 0.0479(9) 0.0425(8) 0.0050(7) 0.0079(7) 0.0105(7)
C12 0.0457(9) 0.0348(8) 0.0339(8) -0.0012(6) 0.0019(6) 0.0125(6)
C13 0.0388(8) 0.0497(9) 0.0386(8) 0.0008(7) -0.0001(7) 0.0112(7)
C14 0.0407(9) 0.0496(9) 0.0386(8) 0.0031(7) 0.0058(7) 0.0117(7)
C15 0.0460(9) 0.0521(9) 0.0290(7) 0.0028(6) 0.0029(6) 0.0118(7)
C16 0.0663(11) 0.0581(10) 0.0369(8) 0.0043(7) 0.0079(8) 0.0251(9)
C17 0.0665(12) 0.0930(15) 0.0415(9) 0.0036(9) 0.0031(9) 0.0411(11)
C18 0.0514(11) 0.1116(18) 0.0399(9) 0.0019(10) -0.0026(8) 0.0223(11)
C19 0.0685(13) 0.0724(13) 0.0429(10) -0.0032(9) -0.0071(9) 0.0013(10)
C20 0.0620(11) 0.0542(10) 0.0344(8) 0.0019(7) -0.0022(7) 0.0131(8)
C21 0.119(2) 0.0588(13) 0.0725(14) -0.0151(11) -0.0076(13) 0.0261(13)

loop_
_atom_type_symbol
_atom_type_description
_atom_type_scat_dispersion_real
_atom_type_scat_dispersion_imag
_atom_type_scat_source
C C 0.0033 0.0016 'International Tables Vol C Tables 4.2.6.8 and 6.1.1.4'
H H 0.0000 0.0000 'International Tables Vol C Tables 4.2.6.8 and 6.1.1.4'
O O 0.0106 0.0060 'International Tables Vol C Tables 4.2.6.8 and 6.1.1.4'
N N 0.0061 0.0033 'International Tables Vol C Tables 4.2.6.8 and 6.1.1.4'

loop_
_geom_angle_atom_site_label_1
_geom_angle_atom_site_label_2
_geom_angle_atom_site_label_3
_geom_angle
C12 O2 C15 118.47(12)
C20 O3 C21 118.15(16)
C7 N1 C9 119.74(12)
C7 N1 C6 123.14(12)
C9 N1 C6 116.87(12)
C6 C1 C2 119.91(17)
C6 C1 H1 120.0
C2 C1 H1 120.0
C3 C2 C1 120.69(18)
C3 C2 H2 119.7
C1 C2 H2 119.7
C4 C3 C2 119.37(17)
C4 C3 H3 120.3
C2 C3 H3 120.3
C3 C4 C5 120.63(19)
C3 C4 H4 119.7
C5 C4 H4 119.7
C6 C5 C4 119.91(19)
C6 C5 H5 120.0
C4 C5 H5 120.0
C1 C6 C5 119.47(15)
C1 C6 N1 121.28(14)
C5 C6 N1 119.23(15)
O1 C7 N1 120.40(14)
O1 C7 C8 122.00(15)
N1 C7 C8 117.59(14)
C7 C8 H8A 109.5
C7 C8 H8B 109.5
H8A C8 H8B 109.5
C7 C8 H8C 109.5
H8A C8 H8C 109.5
H8B C8 H8C 109.5
C14 C9 C10 119.35(14)
C14 C9 N1 120.18(14)
C10 C9 N1 120.45(14)
C11 C10 C9 120.59(15)
C11 C10 H10 119.7
C9 C10 H10 119.7
C12 C11 C10 119.71(15)
C12 C11 H11 120.1
C10 C11 H11 120.1
C11 C12 C13 120.39(14)
C11 C12 O2 115.60(14)
C13 C12 O2 123.98(14)
C12 C13 C14 119.48(14)
C12 C13 H13 120.3
C14 C13 H13 120.3
C9 C14 C13 120.48(15)
C9 C14 H14 119.8
C13 C14 H14 119.8
C16 C15 O2 118.58(15)
C16 C15 C20 121.12(16)
O2 C15 C20 120.12(15)
C15 C16 C17 119.75(18)
C15 C16 H16 120.1
C17 C16 H16 120.1
C18 C17 C16 119.88(19)
C18 C17 H17 120.1
C16 C17 H17 120.1
C17 C18 C19 120.65(18)
C17 C18 H18 119.7
C19 C18 H18 119.7
C20 C19 C18 120.06(19)
C20 C19 H19 120.0
C18 C19 H19 120.0
O3 C20 C19 126.00(17)
O3 C20 C15 115.52(15)
C19 C20 C15 118.47(17)
O3 C21 H21A 109.5
O3 C21 H21B 109.5
H21A C21 H21B 109.5
O3 C21 H21C 109.5
H21A C21 H21C 109.5
H21B C21 H21C 109.5

loop_
_geom_bond_atom_site_label_1
_geom_bond_atom_site_label_2
_geom_bond_distance
O1 C7 1.2217(19)
O2 C12 1.3819(18)
O2 C15 1.389(2)
O3 C20 1.364(2)
O3 C21 1.415(2)
N1 C7 1.366(2)
N1 C9 1.4398(19)
N1 C6 1.4445(19)
C1 C6 1.365(2)
C1 C2 1.382(2)
C1 H1 0.9300
C2 C3 1.359(3)
C2 H2 0.9300
C3 C4 1.357(3)
C3 H3 0.9300
C4 C5 1.383(3)
C4 H4 0.9300
C5 C6 1.368(2)
C5 H5 0.9300
C7 C8 1.497(2)
C8 H8A 0.9600
C8 H8B 0.9600
C8 H8C 0.9600
C9 C14 1.380(2)
C9 C10 1.381(2)
C10 C11 1.380(2)
C10 H10 0.9300
C11 C12 1.379(2)
C11 H11 0.9300
C12 C13 1.379(2)
C13 C14 1.388(2)
C13 H13 0.9300
C14 H14 0.9300
C15 C16 1.371(2)
C15 C20 1.390(2)
C16 C17 1.377(3)
C16 H16 0.9300
C17 C18 1.366(3)
C17 H17 0.9300
C18 C19 1.385(3)
C18 H18 0.9300
C19 C20 1.381(3)
C19 H19 0.9300
C21 H21A 0.9600
C21 H21B 0.9600
C21 H21C 0.9600

loop_
_geom_torsion_atom_site_label_1
_geom_torsion_atom_site_label_2
_geom_torsion_atom_site_label_3
_geom_torsion_atom_site_label_4
_geom_torsion
C6 C1 C2 C3 -0.7(3)
C1 C2 C3 C4 0.4(3)
C2 C3 C4 C5 0.2(4)
C3 C4 C5 C6 -0.3(4)
C2 C1 C6 C5 0.6(3)
C2 C1 C6 N1 179.20(17)
C4 C5 C6 C1 0.0(3)
C4 C5 C6 N1 -178.7(2)
C7 N1 C6 C1 79.7(2)
C9 N1 C6 C1 -106.04(18)
C7 N1 C6 C5 -101.6(2)
C9 N1 C6 C5 72.6(2)
C9 N1 C7 O1 3.3(2)
C6 N1 C7 O1 177.34(16)
C9 N1 C7 C8 -177.97(14)
C6 N1 C7 C8 -3.9(2)
C7 N1 C9 C14 -113.55(17)
C6 N1 C9 C14 72.01(19)
C7 N1 C9 C10 67.96(19)
C6 N1 C9 C10 -106.48(16)
C14 C9 C10 C11 -0.1(2)
N1 C9 C10 C11 178.41(13)
C9 C10 C11 C12 -0.6(2)
C10 C11 C12 C13 0.8(2)
C10 C11 C12 O2 -177.55(13)
C15 O2 C12 C11 -171.72(13)
C15 O2 C12 C13 10.0(2)
C11 C12 C13 C14 -0.2(2)
O2 C12 C13 C14 177.96(13)
C10 C9 C14 C13 0.7(2)
N1 C9 C14 C13 -177.86(13)
C12 C13 C14 C9 -0.5(2)
C12 O2 C15 C16 -110.10(16)
C12 O2 C15 C20 74.61(17)
O2 C15 C16 C17 -176.77(14)
C20 C15 C16 C17 -1.5(2)
C15 C16 C17 C18 -1.0(3)
C16 C17 C18 C19 2.2(3)
C17 C18 C19 C20 -0.8(3)
C21 O3 C20 C19 -16.7(3)
C21 O3 C20 C15 164.40(17)
C18 C19 C20 O3 179.46(17)
C18 C19 C20 C15 -1.6(3)
C16 C15 C20 O3 -178.16(15)
O2 C15 C20 O3 -3.0(2)
C16 C15 C20 C19 2.8(2)
O2 C15 C20 C19 177.98(14)

loop_
_cod_related_entry_id
_cod_related_entry_database
_cod_related_entry_code
1 ChemSpider 30651499
